data_2226536
loop_
_publ_author_name
'Wang, Li-Fen'
'Li, Chuan-Qiang'
'Qiu, Wen-Ge'
'He, Hong'

_publ_section_title
;
 <i>catena</i>-Poly[[bis(pyridine-\k<i>N</i>)zinc(II)]-\m-benzene-1,4-dicarboxylato-\k^2^<i>O</i>^1^:<i>O</i>^4^]
;
_journal_coeditor_code IS2548
_journal_issue 7
_journal_name_full 'Acta Crystallographica Section E'
_journal_page_first m829
_journal_paper_doi 10.1107/S1600536810022385
_journal_volume 66
_journal_year 2010
_chemical_formula_iupac '[Zn (C8 H4 O4) (C5 H5 N)2]'
_chemical_formula_moiety 'C18 H14 N2 O4 Zn '
_chemical_formula_sum 'C18 H14 N2 O4 Zn'
_chemical_formula_weight 387.68
_chemical_name_systematic
;
<i>catena</i>-Poly[[bis(pyridine-\k<i>N</i>)zinc(II)]-\m-
benzene-1,4-dicarboxylato-\k^2^<i>O</i>^1^:<i>O</i>^4^]
;
_space_group_IT_number 15
_symmetry_cell_setting monoclinic
_symmetry_space_group_name_Hall '-C 2yc'
_symmetry_space_group_name_H-M 'C 1 2/c 1'
_atom_sites_solution_hydrogens geom
_atom_sites_solution_primary direct
_atom_sites_solution_secondary difmap
_cell_angle_alpha 90.00
_cell_angle_beta 111.500(6)
_cell_angle_gamma 90.00
_cell_formula_units_Z 4
_cell_length_a 20.054(8)
_cell_length_b 6.299(2)
_cell_length_c 14.761(6)
_cell_measurement_reflns_used 968
_cell_measurement_temperature 173(2)
_cell_measurement_theta_max 27.48
_cell_measurement_theta_min 2.17
_cell_volume 1734.9(11)
_computing_cell_refinement '<i>SAINT</i> (Bruker, 1998)'
_computing_data_collection '<i>SMART</i> (Bruker, 1998)'
_computing_data_reduction '<i>SAINT</i> (Bruker, 1998)'
_computing_molecular_graphics '<i>SHELXTL</i> (Sheldrick, 2008)'
_computing_publication_material '<i>SHELXTL</i> (Sheldrick, 2008)'
_computing_structure_refinement '<i>SHELXL97</i> (Sheldrick, 2008)'
_computing_structure_solution '<i>SHELXS97</i> (Sheldrick, 2008)'
_diffrn_ambient_temperature 173(2)
_diffrn_measured_fraction_theta_full 0.995
_diffrn_measured_fraction_theta_max 0.995
_diffrn_measurement_device_type 'Bruker SMART CCD area-detector'
_diffrn_measurement_method '\w scans'
_diffrn_radiation_monochromator graphite
_diffrn_radiation_source 'sealed tube'
_diffrn_radiation_type MoK\a
_diffrn_radiation_wavelength 0.71073
_diffrn_reflns_av_R_equivalents 0.0385
_diffrn_reflns_av_sigmaI/netI 0.0304
_diffrn_reflns_limit_h_max 19
_diffrn_reflns_limit_h_min -26
_diffrn_reflns_limit_k_max 8
_diffrn_reflns_limit_k_min -8
_diffrn_reflns_limit_l_max 19
_diffrn_reflns_limit_l_min -19
_diffrn_reflns_number 7306
_diffrn_reflns_theta_full 27.48
_diffrn_reflns_theta_max 27.48
_diffrn_reflns_theta_min 2.97
_exptl_absorpt_coefficient_mu 1.440
_exptl_absorpt_correction_T_max 0.8130
_exptl_absorpt_correction_T_min 0.7238
_exptl_absorpt_correction_type numerical
_exptl_absorpt_process_details '(<i>SADABS</i>; Bruker, 1998)'
_exptl_crystal_colour colorless
_exptl_crystal_density_diffrn 1.484
_exptl_crystal_density_method 'not measured'
_exptl_crystal_description block
_exptl_crystal_F_000 792
_exptl_crystal_size_max 0.24
_exptl_crystal_size_mid 0.20
_exptl_crystal_size_min 0.15
_refine_diff_density_max 0.346
_refine_diff_density_min -0.220
_refine_ls_extinction_method none
_refine_ls_goodness_of_fit_ref 1.031
_refine_ls_hydrogen_treatment constr
_refine_ls_matrix_type full
_refine_ls_number_parameters 114
_refine_ls_number_reflns 1975
_refine_ls_number_restraints 0
_refine_ls_restrained_S_all 1.031
_refine_ls_R_factor_all 0.0381
_refine_ls_R_factor_gt 0.0364
_refine_ls_shift/su_max 0.000
_refine_ls_shift/su_mean 0.000
_refine_ls_structure_factor_coef Fsqd
_refine_ls_weighting_details 'calc w=1/[\s^2^(Fo^2^)+(0.0300P)^2^+3.5000P] where P=(Fo^2^+2Fc^2^)/3'
_refine_ls_weighting_scheme calc
_refine_ls_wR_factor_gt 0.0810
_refine_ls_wR_factor_ref 0.0820
_reflns_number_gt 1915
_reflns_number_total 1975
_reflns_threshold_expression I>2sigma(I)
_cod_data_source_file is2548.cif
_cod_data_source_block I
_cod_original_sg_symbol_H-M 'C 2/c'
_cod_original_formula_sum 'C18 H14 N2 O4 Zn '
_cod_database_code 2226536
_cod_database_fobs_code 2226536

loop_
_symmetry_equiv_pos_as_xyz
'x, y, z'
'-x, y, -z+1/2'
'x+1/2, y+1/2, z'
'-x+1/2, y+1/2, -z+1/2'
'-x, -y, -z'
'x, -y, z-1/2'
'-x+1/2, -y+1/2, -z'
'x+1/2, -y+1/2, z-1/2'

loop_
_atom_site_type_symbol
_atom_site_label
_atom_site_fract_x
_atom_site_fract_y
_atom_site_fract_z
_atom_site_U_iso_or_equiv
_atom_site_adp_type
_atom_site_calc_flag
_atom_site_refinement_flags
_atom_site_occupancy
_atom_site_disorder_assembly
_atom_site_disorder_group
Zn Zn1 0.0000 0.39350(5) 0.2500 0.02669(12) Uani d S 1 . .
O O1 0.07418(8) 0.5959(2) 0.32459(12) 0.0340(4) Uani d . 1 . .
O O2 0.12091(8) 0.3122(3) 0.41504(13) 0.0409(4) Uani d . 1 . .
N N1 0.04941(9) 0.1981(3) 0.18419(13) 0.0300(4) Uani d . 1 . .
C C1 0.18900(10) 0.6311(3) 0.44879(15) 0.0245(4) Uani d . 1 . .
C C2 0.24474(11) 0.5421(3) 0.52709(15) 0.0271(4) Uani d . 1 . .
H H2 0.2410 0.3996 0.5457 0.032 Uiso calc R 1 . .
C C3 0.19468(11) 0.8406(3) 0.42210(15) 0.0265(4) Uani d . 1 . .
H H3 0.1570 0.9028 0.3691 0.032 Uiso calc R 1 . .
C C4 0.12371(11) 0.5003(3) 0.39400(15) 0.0271(4) Uani d . 1 . .
C C5 0.02091(13) 0.0111(4) 0.14623(17) 0.0343(5) Uani d . 1 . .
H H5 -0.0249 -0.0258 0.1465 0.041 Uiso calc R 1 . .
C C6 0.05508(15) -0.1297(4) 0.10692(19) 0.0456(6) Uani d . 1 . .
H H6 0.0332 -0.2612 0.0809 0.055 Uiso calc R 1 . .
C C7 0.12141(17) -0.0777(5) 0.1057(2) 0.0539(8) Uani d . 1 . .
H H7 0.1460 -0.1720 0.0784 0.065 Uiso calc R 1 . .
C C8 0.15136(16) 0.1135(5) 0.1447(2) 0.0543(8) Uani d . 1 . .
H H8 0.1971 0.1532 0.1447 0.065 Uiso calc R 1 . .
C C9 0.11451(13) 0.2473(4) 0.18390(19) 0.0411(6) Uani d . 1 . .
H H9 0.1359 0.3783 0.2115 0.049 Uiso calc R 1 . .

loop_
_atom_site_aniso_label
_atom_site_aniso_U_11
_atom_site_aniso_U_22
_atom_site_aniso_U_33
_atom_site_aniso_U_12
_atom_site_aniso_U_13
_atom_site_aniso_U_23
Zn1 0.01866(18) 0.02270(19) 0.0321(2) 0.000 0.00149(14) 0.000
O1 0.0219(7) 0.0257(8) 0.0404(9) -0.0005(6) -0.0049(6) 0.0005(7)
O2 0.0300(8) 0.0289(9) 0.0483(10) -0.0076(7) -0.0041(7) 0.0063(7)
N1 0.0251(9) 0.0318(10) 0.0317(10) 0.0023(7) 0.0087(7) 0.0032(8)
C1 0.0182(9) 0.0249(10) 0.0265(10) -0.0011(7) 0.0036(8) -0.0023(8)
C2 0.0231(10) 0.0205(9) 0.0318(11) 0.0005(8) 0.0033(8) 0.0014(8)
C3 0.0190(9) 0.0270(10) 0.0274(10) 0.0024(8) 0.0011(8) 0.0021(8)
C4 0.0200(10) 0.0258(11) 0.0299(11) -0.0003(8) 0.0025(8) -0.0010(9)
C5 0.0328(12) 0.0342(12) 0.0334(12) 0.0020(9) 0.0090(10) -0.0010(10)
C6 0.0526(16) 0.0428(15) 0.0383(13) 0.0090(12) 0.0131(12) -0.0037(11)
C7 0.0598(19) 0.063(2) 0.0457(16) 0.0222(15) 0.0280(14) 0.0043(14)
C8 0.0421(15) 0.075(2) 0.0576(18) 0.0072(14) 0.0328(14) 0.0088(16)
C9 0.0349(13) 0.0465(15) 0.0450(14) -0.0031(11) 0.0185(11) 0.0069(12)

loop_
_atom_type_symbol
_atom_type_description
_atom_type_scat_dispersion_real
_atom_type_scat_dispersion_imag
_atom_type_scat_source
C C 0.0033 0.0016 'International Tables Vol C Tables 4.2.6.8 and 6.1.1.4'
H H 0.0000 0.0000 'International Tables Vol C Tables 4.2.6.8 and 6.1.1.4'
N N 0.0061 0.0033 'International Tables Vol C Tables 4.2.6.8 and 6.1.1.4'
O O 0.0106 0.0060 'International Tables Vol C Tables 4.2.6.8 and 6.1.1.4'
Zn Zn 0.2839 1.4301 'International Tables Vol C Tables 4.2.6.8 and 6.1.1.4'

loop_
_geom_angle_atom_site_label_1
_geom_angle_atom_site_label_2
_geom_angle_atom_site_label_3
_geom_angle_site_symmetry_1
_geom_angle_site_symmetry_3
_geom_angle
_geom_angle_publ_flag
O1 Zn1 O1 . 2 98.96(9) ?
O1 Zn1 N1 . 2 121.77(8) ?
O1 Zn1 N1 . . 105.02(8) ?
O1 Zn1 N1 2 . 121.77(8) ?
N1 Zn1 N1 2 . 105.60(11) ?
C4 O1 Zn1 . . 110.39(13) ?
C5 N1 C9 . . 117.9(2) ?
C5 N1 Zn1 . . 121.59(15) ?
C9 N1 Zn1 . . 120.36(17) ?
C3 C1 C2 . . 119.33(19) ?
C3 C1 C4 . . 120.72(18) ?
C2 C1 C4 . . 119.95(19) ?
C3 C2 C1 7_566 . 120.8(2) ?
C3 C2 H2 7_566 . 119.6 ?
C1 C2 H2 . . 119.6 ?
C2 C3 C1 7_566 . 119.91(19) ?
C2 C3 H3 7_566 . 120.0 ?
C1 C3 H3 . . 120.0 ?
O2 C4 O1 . . 123.93(19) ?
O2 C4 C1 . . 120.10(18) ?
O1 C4 C1 . . 115.94(18) ?
N1 C5 C6 . . 122.9(2) ?
N1 C5 H5 . . 118.6 ?
C6 C5 H5 . . 118.6 ?
C5 C6 C7 . . 119.1(3) ?
C5 C6 H6 . . 120.4 ?
C7 C6 H6 . . 120.4 ?
C8 C7 C6 . . 118.6(3) ?
C8 C7 H7 . . 120.7 ?
C6 C7 H7 . . 120.7 ?
C7 C8 C9 . . 119.5(3) ?
C7 C8 H8 . . 120.3 ?
C9 C8 H8 . . 120.3 ?
N1 C9 C8 . . 122.1(3) ?
N1 C9 H9 . . 119.0 ?
C8 C9 H9 . . 119.0 ?

loop_
_geom_bond_atom_site_label_1
_geom_bond_atom_site_label_2
_geom_bond_site_symmetry_2
_geom_bond_distance
_geom_bond_publ_flag
Zn1 O1 . 1.9621(15) ?
Zn1 N1 . 2.0363(19) ?
O1 C4 . 1.286(2) ?
O2 C4 . 1.231(3) ?
N1 C5 . 1.339(3) ?
N1 C9 . 1.343(3) ?
C1 C3 . 1.394(3) ?
C1 C2 . 1.397(3) ?
C1 C4 . 1.507(3) ?
C2 C3 7_566 1.384(3) ?
C2 H2 . 0.9500 ?
C3 C2 7_566 1.384(3) ?
C3 H3 . 0.9500 ?
C5 C6 . 1.372(3) ?
C5 H5 . 0.9500 ?
C6 C7 . 1.377(4) ?
C6 H6 . 0.9500 ?
C7 C8 . 1.374(4) ?
C7 H7 . 0.9500 ?
C8 C9 . 1.380(4) ?
C8 H8 . 0.9500 ?
C9 H9 . 0.9500 ?
